data_7035326
loop_
_publ_author_name
'Str\^imb, Gabriela'
'P\"ollnitz, Alp\'ar'
'Ra\,t, Ciprian I'
'Silvestru, Cristian'

_publ_section_title
;
 A general route to monoorganopnicogen(iii) (M = Sb, Bi) compounds with a
 pincer (N,C,N) group and oxo ligands.
;
_journal_issue 21
_journal_name_full 'Dalton transactions (Cambridge, England : 2003)'
_journal_page_first 9927
_journal_page_last 9942
_journal_paper_doi 10.1039/c5dt00603a
_journal_volume 44
_journal_year 2015
_chemical_formula_moiety 'C36 H61 N8 O2 Sb2, 3(C2 F3 O2), C7 H8, H2 O'
_chemical_formula_sum 'C49 H71 F9 N8 O9 Sb2'
_chemical_formula_weight 1330.63
_chemical_name_systematic
;
 ?
;
_space_group_IT_number 14
_symmetry_cell_setting monoclinic
_symmetry_Int_Tables_number 14
_symmetry_space_group_name_Hall '-P 2ybc'
_symmetry_space_group_name_H-M 'P 1 21/c 1'
_atom_sites_solution_hydrogens mixed
_audit_conform_dict_location ftp://ftp.iucr.org/pub/cif_core.dic
_audit_conform_dict_name cif_core.dic
_audit_conform_dict_version 2.4.3
_audit_creation_date 2014-08-26T14:33:40-00:00
_audit_creation_method 'WinGX routine CIF_UPDATE'
_audit_update_record
;
2014-12-31 deposited with the CCDC.
2015-04-20 downloaded from the CCDC.
;
_cell_angle_alpha 90
_cell_angle_beta 95.829(2)
_cell_angle_gamma 90
_cell_formula_units_Z 4
_cell_length_a 11.0460(11)
_cell_length_b 28.780(3)
_cell_length_c 18.4055(18)
_cell_measurement_reflns_used 3994
_cell_measurement_temperature 203(2)
_cell_measurement_theta_max 19.62
_cell_measurement_theta_min 2.22
_cell_measurement_wavelength 0.71073
_cell_volume 5820.9(10)
_computing_cell_refinement 'Bruker SMART'
_computing_data_collection 'Bruker SMART'
_computing_data_reduction 'Bruker SAINT'
_computing_molecular_graphics 'Bruker SHELXTL'
_computing_publication_material 'Bruker SHELXTL'
_computing_structure_refinement 'SHELXL-2013 (Sheldrick, 2013)'
_computing_structure_solution 'Bruker SHELXTL'
_diffrn_ambient_temperature 203(2)
_diffrn_measured_fraction_theta_full 0.999
_diffrn_measured_fraction_theta_max 1
_diffrn_radiation_probe x-ray
_diffrn_radiation_type MoK\a
_diffrn_radiation_wavelength 0.71073
_diffrn_reflns_av_R_equivalents 0.0931
_diffrn_reflns_Laue_measured_fraction_full 0.999
_diffrn_reflns_Laue_measured_fraction_max 1
_diffrn_reflns_limit_h_max 13
_diffrn_reflns_limit_h_min -13
_diffrn_reflns_limit_k_max 34
_diffrn_reflns_limit_k_min -34
_diffrn_reflns_limit_l_max 22
_diffrn_reflns_limit_l_min -22
_diffrn_reflns_number 43470
_diffrn_reflns_point_group_measured_fraction_full 0.999
_diffrn_reflns_point_group_measured_fraction_max 1
_diffrn_reflns_theta_full 25.242
_diffrn_reflns_theta_max 25.5
_diffrn_reflns_theta_min 1.8
_exptl_absorpt_coefficient_mu 1.014
_exptl_absorpt_correction_type none
_exptl_crystal_colour colourless
_exptl_crystal_density_diffrn 1.518
_exptl_crystal_density_method 'not measured'
_exptl_crystal_description block
_exptl_crystal_F_000 2704
_exptl_crystal_size_max 0.39
_exptl_crystal_size_mid 0.33
_exptl_crystal_size_min 0.25
_refine_diff_density_max 1.057
_refine_diff_density_min -0.908
_refine_diff_density_rms 0.112
_refine_ls_extinction_method none
_refine_ls_goodness_of_fit_ref 0.994
_refine_ls_hydrogen_treatment mixed
_refine_ls_matrix_type full
_refine_ls_number_constraints 0
_refine_ls_number_parameters 696
_refine_ls_number_reflns 10835
_refine_ls_number_restraints 5
_refine_ls_restrained_S_all 0.994
_refine_ls_R_factor_all 0.0888
_refine_ls_R_factor_gt 0.0568
_refine_ls_shift/su_max 0.001
_refine_ls_shift/su_mean 0
_refine_ls_structure_factor_coef Fsqd
_refine_ls_weighting_details 'w=1/[\s^2^(Fo^2^)+(0.0563P)^2^] where P=(Fo^2^+2Fc^2^)/3'
_refine_ls_weighting_scheme calc
_refine_ls_wR_factor_gt 0.1198
_refine_ls_wR_factor_ref 0.1336
_reflns_number_gt 7744
_reflns_number_total 10835
_reflns_threshold_expression 'I > 2\s(I)'
_cod_data_source_file c5dt00603a2.cif
_cod_data_source_block shelx
_cod_original_sg_symbol_H-M 'P 21/c'
_cod_database_code 7035326
_shelx_estimated_absorpt_t_min 0.693
_shelx_estimated_absorpt_t_max 0.786
_shelxl_version_number 2013-3

loop_
_symmetry_equiv_pos_as_xyz
'x, y, z'
'-x, y+1/2, -z+1/2'
'-x, -y, -z'
'x, -y-1/2, z-1/2'

loop_
_atom_site_label
_atom_site_type_symbol
_atom_site_fract_x
_atom_site_fract_y
_atom_site_fract_z
_atom_site_U_iso_or_equiv
_atom_site_adp_type
_atom_site_occupancy
_atom_site_calc_flag
C1 C 0.6233(5) 0.35707(19) 0.2743(3) 0.0337(14) Uani 1 d
C2 C 0.6747(6) 0.3634(2) 0.2087(3) 0.0403(15) Uani 1 d
C3 C 0.5998(7) 0.3709(2) 0.1452(3) 0.0535(19) Uani 1 d
H3 H 0.634 0.3744 0.1008 0.064 Uiso 1 calc
C4 C 0.4751(7) 0.3733(2) 0.1460(4) 0.059(2) Uani 1 d
H4 H 0.4251 0.3774 0.1021 0.071 Uiso 1 calc
C5 C 0.4245(6) 0.3698(2) 0.2098(4) 0.0485(17) Uani 1 d
H5 H 0.3398 0.3728 0.2101 0.058 Uiso 1 calc
C6 C 0.4971(6) 0.3618(2) 0.2750(3) 0.0384(15) Uani 1 d
C7 C 0.8104(6) 0.3618(2) 0.2088(3) 0.0464(17) Uani 1 d
H7A H 0.8369 0.3295 0.2053 0.056 Uiso 1 calc
H7B H 0.8345 0.3787 0.1664 0.056 Uiso 1 calc
C8 C 0.8516(6) 0.4337(2) 0.2743(4) 0.0521(18) Uani 1 d
H8A H 0.7643 0.4407 0.2682 0.063 Uiso 1 calc
H8B H 0.8886 0.4469 0.2328 0.063 Uiso 1 calc
C9 C 0.9095(6) 0.4548(2) 0.3450(4) 0.058(2) Uani 1 d
H9A H 0.8978 0.4886 0.3436 0.069 Uiso 1 calc
H9B H 0.8694 0.4426 0.3861 0.069 Uiso 1 calc
C10 C 1.0020(6) 0.3724(2) 0.2857(4) 0.0498(18) Uani 1 d
H10A H 1.0405 0.3849 0.2442 0.06 Uiso 1 calc
H10B H 1.0142 0.3386 0.2868 0.06 Uiso 1 calc
C11 C 1.0593(6) 0.3933(3) 0.3551(4) 0.057(2) Uani 1 d
H11A H 1.0237 0.3793 0.3966 0.068 Uiso 1 calc
H11B H 1.1467 0.3865 0.3604 0.068 Uiso 1 calc
C12 C 1.1001(7) 0.4659(3) 0.4235(4) 0.071(2) Uani 1 d
H12A H 1.1875 0.4616 0.4257 0.106 Uiso 1 calc
H12B H 1.07 0.4514 0.4658 0.106 Uiso 1 calc
H12C H 1.0815 0.4988 0.4233 0.106 Uiso 1 calc
C13 C 0.4421(5) 0.3585(2) 0.3470(3) 0.0375(15) Uani 1 d
H13A H 0.3696 0.3782 0.3454 0.045 Uiso 1 calc
H13B H 0.4171 0.3263 0.355 0.045 Uiso 1 calc
C14 C 0.5399(6) 0.42488(19) 0.4108(3) 0.0394(15) Uani 1 d
H14A H 0.4584 0.438 0.4122 0.047 Uiso 1 calc
H14B H 0.5722 0.4362 0.3665 0.047 Uiso 1 calc
C15 C 0.6205(6) 0.4415(2) 0.4763(3) 0.0407(16) Uani 1 d
H15A H 0.704 0.431 0.4728 0.049 Uiso 1 calc
H15B H 0.6207 0.4756 0.4773 0.049 Uiso 1 calc
C16 C 0.4935(5) 0.3565(2) 0.4783(3) 0.0356(14) Uani 1 d
H16A H 0.4927 0.3224 0.4784 0.043 Uiso 1 calc
H16B H 0.4108 0.3673 0.4836 0.043 Uiso 1 calc
C17 C 0.5776(5) 0.3734(2) 0.5417(3) 0.0377(15) Uani 1 d
H17A H 0.5507 0.3616 0.5873 0.045 Uiso 1 calc
H17B H 0.6601 0.3618 0.5376 0.045 Uiso 1 calc
C18 C 0.6532(6) 0.4416(2) 0.6071(3) 0.0550(19) Uani 1 d
H18A H 0.7366 0.4314 0.6058 0.082 Uiso 1 calc
H18B H 0.622 0.4298 0.6509 0.082 Uiso 1 calc
H18C H 0.6505 0.4753 0.6073 0.082 Uiso 1 calc
C19 C 0.6590(5) 0.23775(18) 0.2189(3) 0.0304(13) Uani 1 d
C20 C 0.5355(5) 0.2432(2) 0.1945(3) 0.0357(14) Uani 1 d
C21 C 0.4994(6) 0.2502(2) 0.1207(3) 0.0450(17) Uani 1 d
H21 H 0.4166 0.2541 0.1044 0.054 Uiso 1 calc
C22 C 0.5848(7) 0.2514(2) 0.0718(3) 0.0468(17) Uani 1 d
H22 H 0.5607 0.2576 0.0223 0.056 Uiso 1 calc
C23 C 0.7054(6) 0.24373(19) 0.0945(3) 0.0415(16) Uani 1 d
H23 H 0.7624 0.2428 0.0599 0.05 Uiso 1 calc
C24 C 0.7435(5) 0.23740(19) 0.1678(3) 0.0340(14) Uani 1 d
C25 C 0.4439(5) 0.2410(2) 0.2504(3) 0.0374(15) Uani 1 d
H25A H 0.4387 0.2715 0.2736 0.045 Uiso 1 calc
H25B H 0.3634 0.2334 0.2259 0.045 Uiso 1 calc
C26 C 0.4572(6) 0.1588(2) 0.2746(3) 0.0418(16) Uani 1 d
H26A H 0.5128 0.1536 0.2371 0.05 Uiso 1 calc
H26B H 0.3737 0.1573 0.2508 0.05 Uiso 1 calc
C27 C 0.4751(6) 0.1209(2) 0.3312(3) 0.0452(17) Uani 1 d
H27A H 0.4586 0.0906 0.3079 0.054 Uiso 1 calc
H27B H 0.5597 0.121 0.3532 0.054 Uiso 1 calc
C28 C 0.4038(5) 0.2114(2) 0.3683(3) 0.0395(16) Uani 1 d
H28A H 0.3177 0.2123 0.3492 0.047 Uiso 1 calc
H28B H 0.4239 0.241 0.3928 0.047 Uiso 1 calc
C29 C 0.4243(6) 0.1720(2) 0.4230(3) 0.0450(17) Uani 1 d
H29A H 0.5095 0.1719 0.4439 0.054 Uiso 1 calc
H29B H 0.3731 0.1767 0.4629 0.054 Uiso 1 calc
C30 C 0.4051(7) 0.0900(2) 0.4394(4) 0.068(2) Uani 1 d
H30A H 0.3915 0.0608 0.4138 0.102 Uiso 1 calc
H30B H 0.345 0.0938 0.4739 0.102 Uiso 1 calc
H30C H 0.486 0.0902 0.4655 0.102 Uiso 1 calc
C31 C 0.8767(6) 0.2295(2) 0.1899(3) 0.0417(16) Uani 1 d
H31A H 0.9158 0.2193 0.1472 0.05 Uiso 1 calc
H31B H 0.9144 0.259 0.2067 0.05 Uiso 1 calc
C32 C 0.8657(6) 0.1479(2) 0.2199(3) 0.0424(16) Uani 1 d
H32A H 0.9136 0.1405 0.1794 0.051 Uiso 1 calc
H32B H 0.7795 0.1474 0.2011 0.051 Uiso 1 calc
C33 C 0.8886(5) 0.1121(2) 0.2781(4) 0.0444(16) Uani 1 d
H33A H 0.8365 0.1182 0.3171 0.053 Uiso 1 calc
H33B H 0.8676 0.0813 0.2577 0.053 Uiso 1 calc
C34 C 1.0280(5) 0.1952(2) 0.2767(3) 0.0397(15) Uani 1 d
H34A H 1.0501 0.2261 0.2962 0.048 Uiso 1 calc
H34B H 1.0782 0.1885 0.237 0.048 Uiso 1 calc
C35 C 1.0527(6) 0.1592(2) 0.3365(4) 0.0443(17) Uani 1 d
H35A H 1.1393 0.1596 0.3544 0.053 Uiso 1 calc
H35B H 1.0061 0.1669 0.3775 0.053 Uiso 1 calc
C36 C 1.0443(6) 0.0760(2) 0.3653(4) 0.060(2) Uani 1 d
H36A H 1.0162 0.0461 0.3457 0.089 Uiso 1 calc
H36B H 1.0025 0.0834 0.4077 0.089 Uiso 1 calc
H36C H 1.1313 0.0746 0.3794 0.089 Uiso 1 calc
N1 N 0.8700(5) 0.38290(17) 0.2765(3) 0.0402(13) Uani 1 d
N2 N 1.0410(5) 0.4443(2) 0.3563(3) 0.0572(16) Uani 1 d
H2 H 1.0792 0.4576 0.3145 0.069 Uiso 1 calc
N3 N 0.5307(4) 0.37320(15) 0.4075(2) 0.0301(11) Uani 1 d
N4 N 0.5786(4) 0.42403(16) 0.5429(3) 0.0363(12) Uani 1 d
N5 N 0.4795(4) 0.20555(16) 0.3069(2) 0.0329(11) Uani 1 d
N6 N 0.3944(5) 0.12785(18) 0.3874(3) 0.0467(14) Uani 1 d
N7 N 0.8985(4) 0.19485(15) 0.2480(2) 0.0305(11) Uani 1 d
N8 N 1.0183(4) 0.11233(17) 0.3090(3) 0.0404(13) Uani 1 d
H8 H 1.0682 0.1054 0.2686 0.048 Uiso 1 calc
O1 O 0.8297(3) 0.28338(12) 0.3285(2) 0.0306(9) Uani 1 d
H1A H 0.894(3) 0.2783(18) 0.356(2) 0.037 Uiso 1 d
O2 O 0.6221(3) 0.28014(11) 0.37874(19) 0.0277(9) Uani 1 d
Sb1 Sb 0.72138(3) 0.33785(2) 0.37608(2) 0.02945(12) Uani 1 d
Sb2 Sb 0.70648(3) 0.22774(2) 0.33440(2) 0.02914(12) Uani 1 d
C37 C 0.1608(7) 0.2830(4) 0.5161(5) 0.085(3) Uani 1 d
C38 C 0.0384(6) 0.2817(2) 0.4706(4) 0.0489(18) Uani 1 d
F1 F 0.1618(6) 0.2796(4) 0.5838(3) 0.196(4) Uani 1 d
F2 F 0.2383(7) 0.2541(4) 0.4983(4) 0.220(6) Uani 1 d
F3 F 0.2162(8) 0.3187(4) 0.5069(7) 0.271(7) Uani 1 d
O3 O 0.0418(4) 0.2720(2) 0.4071(3) 0.0820(18) Uani 1 d
O4 O -0.0460(5) 0.2931(2) 0.5035(3) 0.0874(18) Uani 1 d
C39 C 0.2848(8) 0.4312(4) 0.6290(6) 0.084(3) Uani 1 d
C40 C 0.1712(9) 0.4189(3) 0.6742(6) 0.079(3) Uani 1 d
F4 F 0.2583(5) 0.4446(3) 0.5666(4) 0.201(4) Uani 1 d
F5 F 0.3513(8) 0.4658(3) 0.6553(4) 0.192(4) Uani 1 d
F6 F 0.3574(6) 0.3989(2) 0.6319(4) 0.162(3) Uani 1 d
O5 O 0.2013(7) 0.4084(4) 0.7297(4) 0.186(5) Uani 1 d
O6 O 0.0756(6) 0.4293(2) 0.6407(4) 0.108(2) Uani 1 d
C41 C 0.3203(7) 0.4962(3) 0.1930(5) 0.059(2) Uani 1 d
C42 C 0.2335(7) 0.4778(2) 0.2457(4) 0.0477(17) Uani 1 d
F7 F 0.4364(5) 0.4909(2) 0.2180(3) 0.119(2) Uani 1 d
F8 F 0.3106(5) 0.47254(19) 0.1318(3) 0.1058(18) Uani 1 d
F9 F 0.3076(5) 0.53979(17) 0.1778(4) 0.143(3) Uani 1 d
O7 O 0.1297(5) 0.49232(18) 0.2366(3) 0.0758(16) Uani 1 d
O8 O 0.2766(5) 0.45108(19) 0.2930(3) 0.0805(17) Uani 1 d
O9 O 0.9306(7) 0.3949(3) 0.5259(5) 0.119(2) Uani 1 d
H9C H 0.927(9) 0.3666(11) 0.514(6) 0.143 Uiso 1 d
H9D H 0.987(7) 0.397(3) 0.560(4) 0.143 Uiso 1 d
C43 C 0.8736(9) 0.4276(3) 0.0309(4) 0.123(5) Uani 1 d
C44 C 0.8329(7) 0.3843(5) 0.0053(3) 0.104(4) Uani 1 d
H44 H 0.7543 0.3811 -0.0191 0.125 Uiso 1 calc
C45 C 0.9084(13) 0.3457(3) 0.0157(4) 0.127(5) Uani 1 d
H45 H 0.8808 0.3164 -0.0016 0.153 Uiso 1 calc
C46 C 1.0245(11) 0.3504(4) 0.0517(5) 0.191(9) Uani 1 d
H46 H 1.0756 0.3243 0.0588 0.229 Uiso 1 calc
C47 C 1.0652(6) 0.3937(5) 0.0774(3) 0.144(5) Uani 1 d
H47 H 1.1438 0.3968 0.1017 0.173 Uiso 1 calc
C48 C 0.9897(11) 0.4323(3) 0.0669(4) 0.096(4) Uani 1 d
H48 H 1.0173 0.4615 0.0842 0.116 Uiso 1 calc
C49 C 0.8062(15) 0.4648(5) 0.0283(8) 0.236(9) Uani 1 d
H49A H 0.727 0.458 0.0029 0.283 Uiso 1 calc
H49B H 0.8451 0.4892 0.0025 0.283 Uiso 1 calc
H49C H 0.7966 0.4751 0.0775 0.283 Uiso 1 calc

loop_
_atom_site_aniso_label
_atom_site_aniso_U_11
_atom_site_aniso_U_22
_atom_site_aniso_U_33
_atom_site_aniso_U_23
_atom_site_aniso_U_13
_atom_site_aniso_U_12
C1 0.042(4) 0.033(3) 0.028(3) 0.003(3) 0.011(3) 0.004(3)
C2 0.058(4) 0.035(4) 0.030(4) -0.003(3) 0.012(3) -0.001(3)
C3 0.078(6) 0.058(5) 0.026(4) 0.007(3) 0.014(4) 0.006(4)
C4 0.073(6) 0.066(5) 0.037(4) 0.000(4) -0.002(4) 0.020(4)
C5 0.047(4) 0.054(4) 0.043(4) 0.002(3) -0.005(3) 0.017(3)
C6 0.047(4) 0.032(3) 0.036(4) -0.003(3) 0.005(3) 0.003(3)
C7 0.054(4) 0.052(4) 0.037(4) 0.001(3) 0.025(3) -0.010(3)
C8 0.060(5) 0.038(4) 0.059(5) 0.007(4) 0.011(4) -0.010(3)
C9 0.059(5) 0.039(4) 0.078(6) -0.004(4) 0.019(4) -0.002(4)
C10 0.048(4) 0.050(4) 0.056(5) -0.007(4) 0.026(4) -0.005(3)
C11 0.039(4) 0.069(5) 0.065(5) -0.003(4) 0.019(4) 0.000(4)
C12 0.064(5) 0.077(6) 0.072(6) -0.020(5) 0.014(4) -0.024(4)
C13 0.030(3) 0.045(4) 0.038(4) -0.009(3) 0.003(3) 0.002(3)
C14 0.051(4) 0.025(3) 0.045(4) -0.001(3) 0.016(3) -0.001(3)
C15 0.049(4) 0.032(4) 0.043(4) -0.007(3) 0.013(3) -0.006(3)
C16 0.041(4) 0.034(3) 0.034(3) 0.004(3) 0.010(3) 0.001(3)
C17 0.041(4) 0.037(4) 0.037(4) 0.002(3) 0.015(3) -0.001(3)
C18 0.066(5) 0.051(4) 0.048(4) -0.014(4) 0.012(4) -0.007(4)
C19 0.033(3) 0.026(3) 0.032(3) -0.005(3) 0.004(3) 0.000(3)
C20 0.039(4) 0.035(4) 0.033(3) -0.003(3) 0.003(3) -0.006(3)
C21 0.049(4) 0.042(4) 0.040(4) -0.005(3) -0.017(3) 0.004(3)
C22 0.071(5) 0.039(4) 0.029(4) 0.003(3) -0.004(4) 0.003(4)
C23 0.064(5) 0.028(4) 0.033(4) 0.002(3) 0.009(3) 0.005(3)
C24 0.038(4) 0.025(3) 0.040(4) -0.004(3) 0.006(3) 0.000(3)
C25 0.029(3) 0.039(4) 0.043(4) -0.006(3) -0.004(3) -0.001(3)
C26 0.039(4) 0.042(4) 0.044(4) -0.019(3) 0.003(3) -0.010(3)
C27 0.046(4) 0.038(4) 0.050(4) -0.009(3) -0.002(3) -0.005(3)
C28 0.031(3) 0.042(4) 0.047(4) -0.014(3) 0.013(3) -0.008(3)
C29 0.042(4) 0.054(4) 0.039(4) -0.007(3) 0.006(3) -0.007(3)
C30 0.089(6) 0.056(5) 0.060(5) -0.002(4) 0.009(4) -0.014(4)
C31 0.044(4) 0.047(4) 0.036(4) -0.006(3) 0.013(3) 0.000(3)
C32 0.038(4) 0.042(4) 0.047(4) -0.009(3) 0.004(3) 0.005(3)
C33 0.042(4) 0.035(4) 0.056(4) -0.007(3) 0.003(3) -0.001(3)
C34 0.033(4) 0.046(4) 0.042(4) -0.008(3) 0.010(3) -0.007(3)
C35 0.031(4) 0.057(4) 0.046(4) -0.002(3) 0.010(3) 0.002(3)
C36 0.064(5) 0.061(5) 0.053(5) 0.008(4) 0.009(4) 0.018(4)
N1 0.046(3) 0.034(3) 0.044(3) -0.003(2) 0.017(3) -0.005(2)
N2 0.063(4) 0.055(4) 0.058(4) -0.010(3) 0.023(3) -0.027(3)
N3 0.031(3) 0.030(3) 0.031(3) -0.005(2) 0.010(2) -0.002(2)
N4 0.047(3) 0.030(3) 0.034(3) -0.006(2) 0.015(2) -0.007(2)
N5 0.028(3) 0.037(3) 0.033(3) -0.005(2) 0.002(2) -0.004(2)
N6 0.055(4) 0.045(3) 0.041(3) -0.003(3) 0.008(3) -0.015(3)
N7 0.029(3) 0.031(3) 0.032(3) -0.006(2) 0.008(2) -0.003(2)
N8 0.036(3) 0.045(3) 0.041(3) 0.001(3) 0.013(2) 0.010(3)
O1 0.025(2) 0.030(2) 0.037(2) -0.0039(18) 0.0032(18) -0.0008(18)
O2 0.027(2) 0.027(2) 0.030(2) -0.0055(17) 0.0085(17) -0.0025(16)
Sb1 0.0274(2) 0.0322(2) 0.0293(2) -0.00407(18) 0.00516(16) -0.00302(17)
Sb2 0.0282(2) 0.0313(2) 0.0278(2) -0.00187(18) 0.00202(16) 0.00025(17)
C37 0.036(5) 0.151(10) 0.066(6) -0.015(6) -0.004(4) -0.019(6)
C38 0.034(4) 0.056(5) 0.057(5) 0.004(4) 0.007(4) 0.010(3)
F1 0.078(4) 0.438(14) 0.066(4) -0.006(6) -0.018(3) 0.011(6)
F2 0.099(5) 0.403(14) 0.143(6) -0.120(8) -0.056(4) 0.143(8)
F3 0.136(8) 0.320(13) 0.334(15) 0.089(11) -0.087(8) -0.166(10)
O3 0.044(3) 0.133(5) 0.067(4) -0.046(4) -0.007(3) 0.014(3)
O4 0.054(4) 0.148(6) 0.061(4) 0.016(4) 0.009(3) 0.014(4)
C39 0.046(5) 0.103(8) 0.107(8) 0.069(7) 0.033(5) 0.016(5)
C40 0.084(7) 0.061(6) 0.086(7) 0.002(5) -0.022(6) 0.049(5)
F4 0.092(5) 0.369(12) 0.140(6) 0.164(8) 0.007(4) -0.012(6)
F5 0.187(8) 0.223(9) 0.179(8) -0.048(7) 0.086(7) -0.116(8)
F6 0.151(6) 0.161(6) 0.198(7) 0.111(6) 0.135(5) 0.088(5)
O5 0.089(6) 0.359(14) 0.121(6) 0.133(8) 0.061(5) 0.101(7)
O6 0.090(5) 0.084(5) 0.155(7) -0.024(4) 0.027(5) -0.004(4)
C41 0.064(5) 0.043(5) 0.073(6) -0.008(4) 0.029(4) 0.001(4)
C42 0.055(5) 0.029(4) 0.061(5) -0.002(3) 0.016(4) -0.001(3)
F7 0.066(4) 0.141(5) 0.154(6) 0.019(4) 0.024(4) -0.024(3)
F8 0.141(5) 0.116(4) 0.068(3) 0.001(3) 0.047(3) 0.002(4)
F9 0.175(6) 0.054(3) 0.224(7) 0.053(4) 0.143(5) 0.025(3)
O7 0.050(3) 0.070(4) 0.109(5) 0.015(3) 0.015(3) 0.001(3)
O8 0.093(4) 0.069(4) 0.085(4) 0.028(3) 0.037(3) 0.018(3)
O9 0.113(6) 0.110(6) 0.140(8) 0.008(5) 0.034(5) 0.003(5)
C43 0.177(16) 0.114(12) 0.093(9) 0.027(8) 0.087(10) 0.023(10)
C44 0.123(9) 0.139(10) 0.059(6) -0.024(7) 0.050(6) -0.058(9)
C45 0.207(15) 0.117(11) 0.071(8) -0.042(7) 0.083(10) -0.062(10)
C46 0.31(3) 0.167(16) 0.118(13) -0.040(10) 0.144(16) -0.074(14)
C47 0.176(13) 0.203(15) 0.064(7) 0.008(10) 0.069(8) -0.025(14)
C48 0.090(8) 0.140(11) 0.060(6) -0.011(6) 0.013(6) -0.044(8)
C49 0.34(3) 0.218(19) 0.152(15) 0.095(14) 0.021(16) -0.020(18)

loop_
_atom_type_symbol
_atom_type_description
_atom_type_scat_dispersion_real
_atom_type_scat_dispersion_imag
_atom_type_scat_source
C C 0.0033 0.0016 'International Tables Vol C Tables 4.2.6.8 and 6.1.1.4'
H H 0 0 'International Tables Vol C Tables 4.2.6.8 and 6.1.1.4'
N N 0.0061 0.0033 'International Tables Vol C Tables 4.2.6.8 and 6.1.1.4'
O O 0.0106 0.006 'International Tables Vol C Tables 4.2.6.8 and 6.1.1.4'
F F 0.0171 0.0103 'International Tables Vol C Tables 4.2.6.8 and 6.1.1.4'
Sb Sb -0.5866 1.5461 'International Tables Vol C Tables 4.2.6.8 and 6.1.1.4'

loop_
_geom_angle_atom_site_label_1
_geom_angle_atom_site_label_2
_geom_angle_atom_site_label_3
_geom_angle
C2 C1 C6 119.1(6)
C2 C1 Sb1 125.2(5)
C6 C1 Sb1 115.6(4)
C3 C2 C1 119.4(6)
C3 C2 C7 121.4(6)
C1 C2 C7 119.2(6)
C2 C3 C4 120.9(6)
C2 C3 H3 119.6
C4 C3 H3 119.6
C5 C4 C3 120.4(7)
C5 C4 H4 119.8
C3 C4 H4 119.8
C4 C5 C6 120.4(7)
C4 C5 H5 119.8
C6 C5 H5 119.8
C5 C6 C1 119.6(6)
C5 C6 C13 121.1(6)
C1 C6 C13 119.3(5)
N1 C7 C2 110.4(5)
N1 C7 H7A 109.6
C2 C7 H7A 109.6
N1 C7 H7B 109.6
C2 C7 H7B 109.6
H7A C7 H7B 108.1
N1 C8 C9 109.2(5)
N1 C8 H8A 109.8
C9 C8 H8A 109.8
N1 C8 H8B 109.8
C9 C8 H8B 109.8
H8A C8 H8B 108.3
N2 C9 C8 111.1(6)
N2 C9 H9A 109.4
C8 C9 H9A 109.4
N2 C9 H9B 109.4
C8 C9 H9B 109.4
H9A C9 H9B 108
N1 C10 C11 109.9(5)
N1 C10 H10A 109.7
C11 C10 H10A 109.7
N1 C10 H10B 109.7
C11 C10 H10B 109.7
H10A C10 H10B 108.2
N2 C11 C10 111.4(6)
N2 C11 H11A 109.3
C10 C11 H11A 109.3
N2 C11 H11B 109.3
C10 C11 H11B 109.3
H11A C11 H11B 108
N2 C12 H12A 109.5
N2 C12 H12B 109.5
H12A C12 H12B 109.5
N2 C12 H12C 109.5
H12A C12 H12C 109.5
H12B C12 H12C 109.5
N3 C13 C6 110.4(5)
N3 C13 H13A 109.6
C6 C13 H13A 109.6
N3 C13 H13B 109.6
C6 C13 H13B 109.6
H13A C13 H13B 108.1
N3 C14 C15 112.6(5)
N3 C14 H14A 109.1
C15 C14 H14A 109.1
N3 C14 H14B 109.1
C15 C14 H14B 109.1
H14A C14 H14B 107.8
N4 C15 C14 110.8(5)
N4 C15 H15A 109.5
C14 C15 H15A 109.5
N4 C15 H15B 109.5
C14 C15 H15B 109.5
H15A C15 H15B 108.1
N3 C16 C17 111.9(5)
N3 C16 H16A 109.2
C17 C16 H16A 109.2
N3 C16 H16B 109.2
C17 C16 H16B 109.2
H16A C16 H16B 107.9
N4 C17 C16 109.9(5)
N4 C17 H17A 109.7
C16 C17 H17A 109.7
N4 C17 H17B 109.7
C16 C17 H17B 109.7
H17A C17 H17B 108.2
N4 C18 H18A 109.5
N4 C18 H18B 109.5
H18A C18 H18B 109.5
N4 C18 H18C 109.5
H18A C18 H18C 109.5
H18B C18 H18C 109.5
C24 C19 C20 118.8(5)
C24 C19 Sb2 123.6(4)
C20 C19 Sb2 117.6(4)
C21 C20 C19 120.2(6)
C21 C20 C25 121.6(6)
C19 C20 C25 118.2(5)
C22 C21 C20 119.8(6)
C22 C21 H21 120.1
C20 C21 H21 120.1
C21 C22 C23 120.6(6)
C21 C22 H22 119.7
C23 C22 H22 119.7
C22 C23 C24 120.5(6)
C22 C23 H23 119.8
C24 C23 H23 119.8
C23 C24 C19 120.0(6)
C23 C24 C31 118.4(5)
C19 C24 C31 121.6(5)
N5 C25 C20 110.9(5)
N5 C25 H25A 109.5
C20 C25 H25A 109.5
N5 C25 H25B 109.5
C20 C25 H25B 109.5
H25A C25 H25B 108.1
N5 C26 C27 112.0(5)
N5 C26 H26A 109.2
C27 C26 H26A 109.2
N5 C26 H26B 109.2
C27 C26 H26B 109.2
H26A C26 H26B 107.9
N6 C27 C26 110.3(5)
N6 C27 H27A 109.6
C26 C27 H27A 109.6
N6 C27 H27B 109.6
C26 C27 H27B 109.6
H27A C27 H27B 108.1
N5 C28 C29 111.3(5)
N5 C28 H28A 109.4
C29 C28 H28A 109.4
N5 C28 H28B 109.4
C29 C28 H28B 109.4
H28A C28 H28B 108
N6 C29 C28 110.0(5)
N6 C29 H29A 109.7
C28 C29 H29A 109.7
N6 C29 H29B 109.7
C28 C29 H29B 109.7
H29A C29 H29B 108.2
N6 C30 H30A 109.5
N6 C30 H30B 109.5
H30A C30 H30B 109.5
N6 C30 H30C 109.5
H30A C30 H30C 109.5
H30B C30 H30C 109.5
N7 C31 C24 112.5(5)
N7 C31 H31A 109.1
C24 C31 H31A 109.1
N7 C31 H31B 109.1
C24 C31 H31B 109.1
H31A C31 H31B 107.8
N7 C32 C33 111.3(5)
N7 C32 H32A 109.4
C33 C32 H32A 109.4
N7 C32 H32B 109.4
C33 C32 H32B 109.4
H32A C32 H32B 108
N8 C33 C32 111.0(5)
N8 C33 H33A 109.4
C32 C33 H33A 109.4
N8 C33 H33B 109.4
C32 C33 H33B 109.4
H33A C33 H33B 108
N7 C34 C35 110.6(5)
N7 C34 H34A 109.5
C35 C34 H34A 109.5
N7 C34 H34B 109.5
C35 C34 H34B 109.5
H34A C34 H34B 108.1
N8 C35 C34 110.7(5)
N8 C35 H35A 109.5
C34 C35 H35A 109.5
N8 C35 H35B 109.5
C34 C35 H35B 109.5
H35A C35 H35B 108.1
N8 C36 H36A 109.5
N8 C36 H36B 109.5
H36A C36 H36B 109.5
N8 C36 H36C 109.5
H36A C36 H36C 109.5
H36B C36 H36C 109.5
C8 N1 C7 109.6(5)
C8 N1 C10 109.7(5)
C7 N1 C10 111.1(5)
C12 N2 C9 112.0(6)
C12 N2 C11 112.3(6)
C9 N2 C11 109.6(5)
C12 N2 H2 107.6
C9 N2 H2 107.6
C11 N2 H2 107.6
C13 N3 C16 110.4(4)
C13 N3 C14 110.9(5)
C16 N3 C14 108.1(4)
C13 N3 Sb1 102.9(3)
C16 N3 Sb1 113.0(3)
C14 N3 Sb1 111.4(3)
C15 N4 C17 109.8(4)
C15 N4 C18 111.3(5)
C17 N4 C18 111.1(5)
C28 N5 C26 109.0(4)
C28 N5 C25 109.1(4)
C26 N5 C25 108.8(4)
C28 N5 Sb2 115.7(3)
C26 N5 Sb2 114.9(3)
C25 N5 Sb2 98.6(3)
C30 N6 C27 110.8(5)
C30 N6 C29 111.1(5)
C27 N6 C29 108.4(5)
C31 N7 C34 109.8(4)
C31 N7 C32 110.5(5)
C34 N7 C32 109.0(4)
C35 N8 C36 112.4(5)
C35 N8 C33 109.9(4)
C36 N8 C33 112.0(5)
C35 N8 H8 107.4
C36 N8 H8 107.4
C33 N8 H8 107.4
Sb2 O1 Sb1 98.04(15)
Sb2 O1 H1A 110(4)
Sb1 O1 H1A 110(4)
Sb2 O2 Sb1 109.83(16)
O2 Sb1 C1 90.34(19)
O2 Sb1 O1 74.92(14)
C1 Sb1 O1 94.77(18)
O2 Sb1 N3 81.51(14)
C1 Sb1 N3 74.31(18)
O1 Sb1 N3 154.00(14)
O2 Sb1 Sb2 35.06(10)
C1 Sb1 Sb2 92.07(15)
O1 Sb1 Sb2 39.89(10)
N3 Sb1 Sb2 115.67(10)
O2 Sb2 O1 77.17(14)
O2 Sb2 C19 103.04(17)
O1 Sb2 C19 86.66(18)
O2 Sb2 N5 77.43(14)
O1 Sb2 N5 142.60(14)
C19 Sb2 N5 72.92(18)
O2 Sb2 Sb1 35.12(10)
O1 Sb2 Sb1 42.08(10)
C19 Sb2 Sb1 95.94(14)
N5 Sb2 Sb1 108.11(10)
F3 C37 F1 104.5(10)
F3 C37 F2 99.0(10)
F1 C37 F2 105.7(10)
F3 C37 C38 112.1(10)
F1 C37 C38 117.8(8)
F2 C37 C38 115.6(9)
O3 C38 O4 130.5(7)
O3 C38 C37 115.3(7)
O4 C38 C37 114.0(7)
F4 C39 F6 112.0(11)
F4 C39 F5 100.5(9)
F6 C39 F5 102.8(9)
F4 C39 C40 115.6(8)
F6 C39 C40 110.4(7)
F5 C39 C40 114.5(10)
O5 C40 O6 136.0(12)
O5 C40 C39 111.6(9)
O6 C40 C39 111.6(9)
F9 C41 F8 108.7(8)
F9 C41 F7 105.4(7)
F8 C41 F7 103.3(6)
F9 C41 C42 114.4(6)
F8 C41 C42 111.4(6)
F7 C41 C42 112.8(7)
O7 C42 O8 127.4(7)
O7 C42 C41 116.0(7)
O8 C42 C41 116.5(7)
H9C O9 H9D 106(9)
C49 C43 C44 124.2(12)
C49 C43 C48 115.7(12)
C44 C43 C48 120.0(8)
C45 C44 C43 120.0(8)
C45 C44 H44 120
C43 C44 H44 120
C44 C45 C46 120.0(9)
C44 C45 H45 120
C46 C45 H45 120
C45 C46 C47 120.0(10)
C45 C46 H46 120
C47 C46 H46 120
C48 C47 C46 120.0(8)
C48 C47 H47 120
C46 C47 H47 120
C47 C48 C43 120.0(8)
C47 C48 H48 120
C43 C48 H48 120
C43 C49 H49A 109.5
C43 C49 H49B 109.5
H49A C49 H49B 109.5
C43 C49 H49C 109.5
H49A C49 H49C 109.5
H49B C49 H49C 109.5

loop_
_geom_bond_atom_site_label_1
_geom_bond_atom_site_label_2
_geom_bond_distance
C1 C2 1.398(8)
C1 C6 1.402(8)
C1 Sb1 2.140(6)
C2 C3 1.378(9)
C2 C7 1.499(8)
C3 C4 1.380(9)
C3 H3 0.94
C4 C5 1.355(9)
C4 H4 0.94
C5 C6 1.392(8)
C5 H5 0.94
C6 C13 1.517(8)
C7 N1 1.479(7)
C7 H7A 0.98
C7 H7B 0.98
C8 N1 1.475(7)
C8 C9 1.518(9)
C8 H8A 0.98
C8 H8B 0.98
C9 N2 1.479(8)
C9 H9A 0.98
C9 H9B 0.98
C10 N1 1.482(7)
C10 C11 1.495(9)
C10 H10A 0.98
C10 H10B 0.98
C11 N2 1.481(8)
C11 H11A 0.98
C11 H11B 0.98
C12 N2 1.477(8)
C12 H12A 0.97
C12 H12B 0.97
C12 H12C 0.97
C13 N3 1.468(7)
C13 H13A 0.98
C13 H13B 0.98
C14 N3 1.492(7)
C14 C15 1.501(8)
C14 H14A 0.98
C14 H14B 0.98
C15 N4 1.444(7)
C15 H15A 0.98
C15 H15B 0.98
C16 N3 1.485(7)
C16 C17 1.498(8)
C16 H16A 0.98
C16 H16B 0.98
C17 N4 1.457(7)
C17 H17A 0.98
C17 H17B 0.98
C18 N4 1.461(7)
C18 H18A 0.97
C18 H18B 0.97
C18 H18C 0.97
C19 C24 1.391(8)
C19 C20 1.401(8)
C19 Sb2 2.156(6)
C20 C21 1.392(8)
C20 C25 1.515(8)
C21 C22 1.368(8)
C21 H21 0.94
C22 C23 1.372(8)
C22 H22 0.94
C23 C24 1.385(8)
C23 H23 0.94
C24 C31 1.504(8)
C25 N5 1.482(7)
C25 H25A 0.98
C25 H25B 0.98
C26 N5 1.482(7)
C26 C27 1.507(8)
C26 H26A 0.98
C26 H26B 0.98
C27 N6 1.446(7)
C27 H27A 0.98
C27 H27B 0.98
C28 N5 1.482(7)
C28 C29 1.518(8)
C28 H28A 0.98
C28 H28B 0.98
C29 N6 1.454(7)
C29 H29A 0.98
C29 H29B 0.98
C30 N6 1.446(8)
C30 H30A 0.97
C30 H30B 0.97
C30 H30C 0.97
C31 N7 1.465(7)
C31 H31A 0.98
C31 H31B 0.98
C32 N7 1.479(7)
C32 C33 1.490(8)
C32 H32A 0.98
C32 H32B 0.98
C33 N8 1.487(7)
C33 H33A 0.98
C33 H33B 0.98
C34 N7 1.473(7)
C34 C35 1.516(8)
C34 H34A 0.98
C34 H34B 0.98
C35 N8 1.477(7)
C35 H35A 0.98
C35 H35B 0.98
C36 N8 1.480(8)
C36 H36A 0.97
C36 H36B 0.97
C36 H36C 0.97
N2 H2 0.99
N3 Sb1 2.461(4)
N5 Sb2 2.587(4)
N8 H8 0.99
O1 Sb2 2.112(4)
O1 Sb1 2.207(4)
O1 H1A 0.84(4)
O2 Sb2 1.991(3)
O2 Sb1 1.994(3)
Sb1 Sb2 3.2605(6)
C37 F3 1.217(12)
C37 F1 1.248(10)
C37 F2 1.260(11)
C37 C38 1.516(10)
C38 O3 1.206(8)
C38 O4 1.208(8)
C39 F4 1.218(10)
C39 F6 1.227(9)
C39 F5 1.300(12)
C39 C40 1.614(12)
C40 O5 1.084(10)
C40 O6 1.205(9)
C41 F9 1.290(8)
C41 F8 1.312(8)
C41 F7 1.327(8)
C41 C42 1.525(9)
C42 O7 1.215(8)
C42 O8 1.223(8)
O9 H9C 0.84(4)
O9 H9D 0.84(8)
C43 C49 1.304(13)
C43 C44 1.391(16)
C43 C48 1.389(15)
C44 C45 1.391(17)
C44 H44 0.94
C45 C46 1.389(17)
C45 H45 0.94
C46 C47 1.391(17)
C46 H46 0.94
C47 C48 1.391(16)
C47 H47 0.94
C48 H48 0.94
C49 H49A 0.97
C49 H49B 0.97
C49 H49C 0.97

loop_
_geom_torsion_atom_site_label_1
_geom_torsion_atom_site_label_2
_geom_torsion_atom_site_label_3
_geom_torsion_atom_site_label_4
_geom_torsion
C6 C1 C2 C3 -4.6(9)
Sb1 C1 C2 C3 173.1(5)
C6 C1 C2 C7 175.6(5)
Sb1 C1 C2 C7 -6.7(8)
C1 C2 C3 C4 1.6(10)
C7 C2 C3 C4 -178.6(6)
C2 C3 C4 C5 2.1(11)
C3 C4 C5 C6 -2.6(11)
C4 C5 C6 C1 -0.5(10)
C4 C5 C6 C13 179.1(6)
C2 C1 C6 C5 4.1(9)
Sb1 C1 C6 C5 -173.8(5)
C2 C1 C6 C13 -175.5(5)
Sb1 C1 C6 C13 6.6(7)
C3 C2 C7 N1 143.8(6)
C1 C2 C7 N1 -36.4(8)
N1 C8 C9 N2 58.8(7)
N1 C10 C11 N2 -58.3(7)
C5 C6 C13 N3 -151.7(6)
C1 C6 C13 N3 27.9(8)
N3 C14 C15 N4 -56.6(6)
N3 C16 C17 N4 59.7(6)
C24 C19 C20 C21 -2.9(8)
Sb2 C19 C20 C21 179.4(4)
C24 C19 C20 C25 177.0(5)
Sb2 C19 C20 C25 -0.7(7)
C19 C20 C21 C22 0.6(9)
C25 C20 C21 C22 -179.3(6)
C20 C21 C22 C23 2.9(10)
C21 C22 C23 C24 -3.9(9)
C22 C23 C24 C19 1.5(9)
C22 C23 C24 C31 -179.5(5)
C20 C19 C24 C23 1.9(8)
Sb2 C19 C24 C23 179.5(4)
C20 C19 C24 C31 -177.1(5)
Sb2 C19 C24 C31 0.4(7)
C21 C20 C25 N5 142.1(6)
C19 C20 C25 N5 -37.8(7)
N5 C26 C27 N6 58.6(7)
N5 C28 C29 N6 -59.2(6)
C23 C24 C31 N7 -140.9(5)
C19 C24 C31 N7 38.2(7)
N7 C32 C33 N8 -58.0(6)
N7 C34 C35 N8 58.3(6)
C9 C8 N1 C7 178.2(5)
C9 C8 N1 C10 -59.6(7)
C2 C7 N1 C8 -71.3(6)
C2 C7 N1 C10 167.3(5)
C11 C10 N1 C8 59.8(7)
C11 C10 N1 C7 -178.9(5)
C8 C9 N2 C12 178.1(6)
C8 C9 N2 C11 -56.6(7)
C10 C11 N2 C12 -178.3(5)
C10 C11 N2 C9 56.5(7)
C6 C13 N3 C16 -162.3(5)
C6 C13 N3 C14 77.8(6)
C6 C13 N3 Sb1 -41.4(5)
C17 C16 N3 C13 -176.4(5)
C17 C16 N3 C14 -54.9(6)
C17 C16 N3 Sb1 69.0(5)
C15 C14 N3 C13 174.4(5)
C15 C14 N3 C16 53.2(6)
C15 C14 N3 Sb1 -71.6(5)
C14 C15 N4 C17 59.0(6)
C14 C15 N4 C18 -177.6(5)
C16 C17 N4 C15 -60.5(6)
C16 C17 N4 C18 176.0(5)
C29 C28 N5 C26 53.7(6)
C29 C28 N5 C25 172.3(5)
C29 C28 N5 Sb2 -77.7(5)
C27 C26 N5 C28 -53.5(6)
C27 C26 N5 C25 -172.3(5)
C27 C26 N5 Sb2 78.3(5)
C20 C25 N5 C28 168.0(5)
C20 C25 N5 C26 -73.2(6)
C20 C25 N5 Sb2 46.9(5)
C26 C27 N6 C30 176.2(5)
C26 C27 N6 C29 -61.6(6)
C28 C29 N6 C30 -176.0(5)
C28 C29 N6 C27 62.0(6)
C24 C31 N7 C34 -169.3(5)
C24 C31 N7 C32 70.4(6)
C35 C34 N7 C31 -179.5(5)
C35 C34 N7 C32 -58.3(6)
C33 C32 N7 C31 179.3(5)
C33 C32 N7 C34 58.6(6)
C34 C35 N8 C36 178.4(5)
C34 C35 N8 C33 -56.1(6)
C32 C33 N8 C35 56.2(6)
C32 C33 N8 C36 -178.1(5)
F3 C37 C38 O3 78.7(14)
F1 C37 C38 O3 -160.0(10)
F2 C37 C38 O3 -33.7(14)
F3 C37 C38 O4 -97.7(12)
F1 C37 C38 O4 23.7(14)
F2 C37 C38 O4 149.9(11)
F4 C39 C40 O5 -178.0(12)
F6 C39 C40 O5 53.6(15)
F5 C39 C40 O5 -61.9(13)
F4 C39 C40 O6 -6.8(15)
F6 C39 C40 O6 -135.1(10)
F5 C39 C40 O6 109.4(11)
F9 C41 C42 O7 40.2(11)
F8 C41 C42 O7 -83.5(8)
F7 C41 C42 O7 160.7(7)
F9 C41 C42 O8 -138.3(8)
F8 C41 C42 O8 97.9(9)
F7 C41 C42 O8 -17.8(10)
C49 C43 C44 C45 -174.8(11)
C48 C43 C44 C45 0
C43 C44 C45 C46 0
C44 C45 C46 C47 0.1(14)
C45 C46 C47 C48 -0.1(13)
C46 C47 C48 C43 0.1(12)
C49 C43 C48 C47 175.2(10)
C44 C43 C48 C47 -0.1(12)
